data_7215925
loop_
_publ_author_name
'Sushrutha, S. R.'
'Natarajan, Srinivasan'

_publ_section_title
;
 Rare-earth carboxylates, [Ln2(iii)(\m3-OH)(C4H4O5)2(C4H2O4)]&#x00B7;2H2O
 [Ln = Ce, Pr and Nd]: synthesis, structure and properties
;
_journal_issue 22
_journal_name_full CrystEngComm
_journal_page_first 4774
_journal_paper_doi 10.1039/c3ce42311e
_journal_volume 16
_journal_year 2014
_chemical_formula_moiety 'C10 H9 O13 Pr2'
_chemical_formula_sum 'C10 H9 O13 Pr2'
_chemical_formula_weight 618.99
_chemical_name_common pr_mal_fumarate_ht
_chemical_name_systematic
;
 ?
;
_space_group_IT_number 2
_symmetry_cell_setting triclinic
_symmetry_space_group_name_Hall '-P 1'
_symmetry_space_group_name_H-M 'P -1'
_atom_sites_solution_hydrogens geom
_atom_sites_solution_primary direct
_atom_sites_solution_secondary difmap
_audit_creation_method SHELXL-97
_cell_angle_alpha 80.241(6)
_cell_angle_beta 70.487(6)
_cell_angle_gamma 75.339(5)
_cell_formula_units_Z 2
_cell_length_a 8.2557(5)
_cell_length_b 9.3918(6)
_cell_length_c 11.6162(8)
_cell_measurement_reflns_used 2863
_cell_measurement_temperature 293(2)
_cell_measurement_theta_max 25.00
_cell_measurement_theta_min 2.68
_cell_volume 817.73(10)
_computing_cell_refinement 'SAINT (Bruker, 2000)'
_computing_data_collection 'SMART (Bruker, 2000)'
_computing_data_reduction SAINT
_computing_molecular_graphics 'Ortep-3 for Windows (Farrugia, 1999) and CAMERON (Watkin et al., 1993)'
_computing_publication_material 'PLATON (Spek, 2003)'
_computing_structure_refinement 'SHELXL-97 (Sheldrick, 1997)'
_computing_structure_solution 'SHELXL-97 (Sheldrick, 1997)'
_diffrn_ambient_temperature 293(2)
_diffrn_measured_fraction_theta_full 0.999
_diffrn_measured_fraction_theta_max 0.999
_diffrn_measurement_device_type 'Bruker Smart CCD area detector'
_diffrn_measurement_method '\f and \w scans'
_diffrn_radiation_monochromator graphite
_diffrn_radiation_source 'fine-focus sealed tube'
_diffrn_radiation_type MoK\a
_diffrn_radiation_wavelength 0.71073
_diffrn_reflns_av_R_equivalents 0.0312
_diffrn_reflns_av_sigmaI/netI 0.0401
_diffrn_reflns_limit_h_max 9
_diffrn_reflns_limit_h_min -9
_diffrn_reflns_limit_k_max 11
_diffrn_reflns_limit_k_min -11
_diffrn_reflns_limit_l_max 13
_diffrn_reflns_limit_l_min -13
_diffrn_reflns_number 6046
_diffrn_reflns_theta_full 25.00
_diffrn_reflns_theta_max 25.00
_diffrn_reflns_theta_min 2.68
_exptl_absorpt_coefficient_mu 5.954
_exptl_absorpt_correction_T_max 0.9429
_exptl_absorpt_correction_T_min 0.8416
_exptl_absorpt_correction_type multi-scan
_exptl_absorpt_process_details '(SADABS;Sheldrick, 1996)'
_exptl_crystal_colour 'light green'
_exptl_crystal_density_diffrn 2.514
_exptl_crystal_density_method 'not measured'
_exptl_crystal_description rod
_exptl_crystal_F_000 582
_exptl_crystal_size_max 0.02
_exptl_crystal_size_mid 0.01
_exptl_crystal_size_min 0.01
_refine_diff_density_max 1.409
_refine_diff_density_min -1.699
_refine_diff_density_rms 0.181
_refine_ls_extinction_method none
_refine_ls_goodness_of_fit_ref 1.028
_refine_ls_hydrogen_treatment mixed
_refine_ls_matrix_type full
_refine_ls_number_parameters 234
_refine_ls_number_reflns 2863
_refine_ls_number_restraints 1
_refine_ls_restrained_S_all 1.028
_refine_ls_R_factor_all 0.0365
_refine_ls_R_factor_gt 0.0314
_refine_ls_shift/su_max 0.001
_refine_ls_shift/su_mean 0.000
_refine_ls_structure_factor_coef Fsqd
_refine_ls_weighting_details 'calc w=1/[\s^2^(Fo^2^)+(0.0494P)^2^+0.0000P] where P=(Fo^2^+2Fc^2^)/3'
_refine_ls_weighting_scheme calc
_refine_ls_wR_factor_gt 0.0780
_refine_ls_wR_factor_ref 0.0823
_reflns_number_gt 2522
_reflns_number_total 2863
_reflns_threshold_expression >2sigma(I)
_cod_data_source_file c3ce42311e.txt
_cod_data_source_block compoundIIa
_cod_depositor_comments
;
The following automatic conversions were performed:

'_symmetry_cell_setting' value 'Triclinic' changed to 'triclinic'
according to
/usr/data/users/saulius/crontab/automatic-downloads/rss-feeds/RSC/lib/dictionaries/cif_core.dic
dictionary named 'cif_core.dic' version 2.4.2 from 2011-04-26.

Automatic conversion script
Id: cif_fix_values 2281 2013-09-26 08:29:07Z andrius 
;
_cod_original_cell_volume 817.73(9)
_cod_original_sg_symbol_H-M P-1
_cod_database_code 7215925

loop_
_symmetry_equiv_pos_as_xyz
'x, y, z'
'-x, -y, -z'

loop_
_atom_site_label
_atom_site_type_symbol
_atom_site_fract_x
_atom_site_fract_y
_atom_site_fract_z
_atom_site_U_iso_or_equiv
_atom_site_adp_type
_atom_site_occupancy
_atom_site_symmetry_multiplicity
_atom_site_calc_flag
_atom_site_refinement_flags
Pr01 Pr 0.24981(4) 0.52682(3) 0.48600(3) 0.01978(12) Uani 1 1 d .
Pr02 Pr 0.45698(4) 0.14539(3) 0.62575(3) 0.02052(12) Uani 1 1 d .
O1 O 0.3953(5) 0.4961(4) 0.2566(4) 0.0289(9) Uani 1 1 d .
O2 O 0.0756(5) 0.4100(4) 0.4007(4) 0.0253(9) Uani 1 1 d .
O3 O -0.0874(5) 0.4154(4) 0.2839(4) 0.0328(10) Uani 1 1 d .
O4 O -0.1109(5) 0.2705(4) 0.6422(4) 0.0324(10) Uani 1 1 d .
O5 O 0.2337(5) -0.1966(4) 0.5235(4) 0.0353(10) Uani 1 1 d .
O6 O 0.4296(5) 0.2740(4) 0.4158(3) 0.0229(8) Uani 1 1 d .
O7 O 0.4550(5) 0.4053(4) 0.6039(3) 0.0225(8) Uani 1 1 d D
O8 O 0.1555(5) 0.2888(4) 0.6386(4) 0.0262(9) Uani 1 1 d .
O9 O 0.3165(5) -0.0033(4) 0.5474(4) 0.0272(9) Uani 1 1 d .
O10 O 0.4342(6) 0.1098(4) 0.2962(4) 0.0372(11) Uani 1 1 d .
O11 O 0.1899(5) 0.0538(4) 0.7959(4) 0.0363(10) Uani 1 1 d .
O12 O 0.4809(7) 0.1812(4) 0.8146(4) 0.0488(13) Uani 1 1 d .
O13 O 0.5944(8) 0.2877(5) 0.9172(4) 0.0538(14) Uani 1 1 d .
C1 C 0.4204(7) 0.2389(5) 0.3188(5) 0.0214(12) Uani 1 1 d .
C2 C 0.3941(7) 0.3610(6) 0.2181(5) 0.0235(12) Uani 1 1 d .
H2 H 0.4935 0.3404 0.1437 0.028 Uiso 1 1 calc R
C3 C 0.2242(8) 0.3693(7) 0.1885(5) 0.0283(13) Uani 1 1 d .
H3A H 0.2162 0.4457 0.1218 0.034 Uiso 1 1 calc R
H3B H 0.2303 0.2760 0.1604 0.034 Uiso 1 1 calc R
C4 C 0.0594(8) 0.4020(5) 0.2958(5) 0.0243(12) Uani 1 1 d .
C5 C 0.2061(7) -0.0883(6) 0.5822(5) 0.0250(13) Uani 1 1 d .
C6 C 0.0485(8) -0.0546(6) 0.6909(6) 0.0322(14) Uani 1 1 d .
H6A H 0.0471 -0.1404 0.7506 0.039 Uiso 1 1 calc R
H6B H -0.0558 -0.0384 0.6653 0.039 Uiso 1 1 calc R
C7 C 0.0377(7) 0.0796(6) 0.7535(5) 0.0264(13) Uani 1 1 d .
H7 H -0.0677 0.0891 0.8252 0.032 Uiso 1 1 calc R
C8 C 0.0267(7) 0.2261(5) 0.6701(5) 0.0221(12) Uani 1 1 d .
C9 C 0.5376(9) 0.1841(6) 0.9021(6) 0.0365(15) Uani 1 1 d .
C10 C 0.5330(10) 0.0560(7) 0.9988(6) 0.0484(19) Uani 1 1 d .
H10 H 0.5805 0.0570 1.0608 0.058 Uiso 1 1 calc R
H1A H 0.397(7) 0.563(6) 0.201(5) 0.018(15) Uiso 1 1 d .
H7A H 0.422(11) 0.421(8) 0.687(2) 0.08(3) Uiso 1 1 d D

loop_
_atom_site_aniso_label
_atom_site_aniso_U_11
_atom_site_aniso_U_22
_atom_site_aniso_U_33
_atom_site_aniso_U_23
_atom_site_aniso_U_13
_atom_site_aniso_U_12
Pr01 0.01845(19) 0.01873(19) 0.02217(19) 0.00019(13) -0.00809(14) -0.00276(13)
Pr02 0.0254(2) 0.01725(19) 0.01985(19) 0.00131(13) -0.00995(15) -0.00410(13)
O1 0.042(3) 0.023(2) 0.022(2) 0.0047(18) -0.010(2) -0.0105(18)
O2 0.023(2) 0.028(2) 0.022(2) -0.0042(16) -0.0028(17) -0.0043(16)
O3 0.026(2) 0.040(2) 0.036(2) -0.0057(19) -0.016(2) -0.0022(18)
O4 0.028(2) 0.032(2) 0.035(2) 0.0052(19) -0.013(2) -0.0036(18)
O5 0.033(2) 0.032(2) 0.042(3) -0.012(2) -0.006(2) -0.0100(18)
O6 0.028(2) 0.0236(19) 0.016(2) 0.0001(15) -0.0091(17) -0.0006(16)
O7 0.026(2) 0.0216(19) 0.022(2) -0.0013(16) -0.0094(18) -0.0056(16)
O8 0.025(2) 0.0226(19) 0.031(2) -0.0008(17) -0.0103(18) -0.0046(16)
O9 0.025(2) 0.025(2) 0.029(2) -0.0013(17) -0.0028(18) -0.0082(17)
O10 0.056(3) 0.028(2) 0.030(2) -0.0021(18) -0.023(2) 0.000(2)
O11 0.035(2) 0.040(2) 0.035(3) 0.0076(19) -0.019(2) -0.0060(19)
O12 0.097(4) 0.035(2) 0.031(3) 0.009(2) -0.036(3) -0.027(3)
O13 0.100(4) 0.038(3) 0.038(3) 0.013(2) -0.033(3) -0.034(3)
C1 0.022(3) 0.019(3) 0.017(3) 0.000(2) -0.003(2) 0.002(2)
C2 0.026(3) 0.026(3) 0.013(3) 0.003(2) -0.003(2) -0.005(2)
C3 0.033(3) 0.031(3) 0.022(3) -0.001(2) -0.012(3) -0.005(3)
C4 0.034(3) 0.013(3) 0.028(3) 0.001(2) -0.014(3) -0.004(2)
C5 0.026(3) 0.020(3) 0.032(3) -0.002(2) -0.014(3) -0.002(2)
C6 0.023(3) 0.029(3) 0.040(4) 0.002(3) -0.007(3) -0.005(2)
C7 0.022(3) 0.028(3) 0.025(3) 0.004(2) -0.008(3) -0.002(2)
C8 0.025(3) 0.020(3) 0.018(3) -0.006(2) -0.004(2) 0.001(2)
C9 0.059(4) 0.026(3) 0.026(3) 0.001(3) -0.011(3) -0.014(3)
C10 0.082(5) 0.042(4) 0.034(4) 0.014(3) -0.033(4) -0.026(4)

loop_
_atom_type_symbol
_atom_type_description
_atom_type_scat_dispersion_real
_atom_type_scat_dispersion_imag
_atom_type_scat_source
Pr Pr -0.2180 2.8214 'International Tables Vol C Tables 4.2.6.8 and 6.1.1.4'
O O 0.0106 0.0060 'International Tables Vol C Tables 4.2.6.8 and 6.1.1.4'
C C 0.0033 0.0016 'International Tables Vol C Tables 4.2.6.8 and 6.1.1.4'
H H 0.0000 0.0000 'International Tables Vol C Tables 4.2.6.8 and 6.1.1.4'

loop_
_geom_angle_atom_site_label_1
_geom_angle_atom_site_label_2
_geom_angle_atom_site_label_3
_geom_angle
_geom_angle_site_symmetry_1
_geom_angle_site_symmetry_3
O7 Pr01 O4 156.39(13) . 2_566
O7 Pr01 O7 67.04(14) . 2_666
O4 Pr01 O7 93.18(12) 2_566 2_666
O7 Pr01 O2 128.51(12) . .
O4 Pr01 O2 74.21(13) 2_566 .
O7 Pr01 O2 132.71(12) 2_666 .
O7 Pr01 O2 118.70(12) . 2_566
O4 Pr01 O2 72.57(13) 2_566 2_566
O7 Pr01 O2 151.27(12) 2_666 2_566
O2 Pr01 O2 68.38(14) . 2_566
O7 Pr01 O6 66.87(11) . .
O4 Pr01 O6 125.25(12) 2_566 .
O7 Pr01 O6 82.13(12) 2_666 .
O2 Pr01 O6 70.30(12) . .
O2 Pr01 O6 126.53(12) 2_566 .
O7 Pr01 O1 110.98(13) . .
O4 Pr01 O1 68.55(13) 2_566 .
O7 Pr01 O1 65.02(12) 2_666 .
O2 Pr01 O1 67.98(12) . .
O2 Pr01 O1 127.42(13) 2_566 .
O6 Pr01 O1 60.12(11) . .
O7 Pr01 O3 73.06(12) . 2_566
O4 Pr01 O3 106.26(13) 2_566 2_566
O7 Pr01 O3 114.61(12) 2_666 2_566
O2 Pr01 O3 112.68(12) . 2_566
O2 Pr01 O3 50.21(12) 2_566 2_566
O6 Pr01 O3 125.30(12) . 2_566
O1 Pr01 O3 174.58(12) . 2_566
O7 Pr01 O5 96.42(12) . 1_565
O4 Pr01 O5 63.10(13) 2_566 1_565
O7 Pr01 O5 68.59(12) 2_666 1_565
O2 Pr01 O5 134.00(13) . 1_565
O2 Pr01 O5 82.69(12) 2_566 1_565
O6 Pr01 O5 150.37(12) . 1_565
O1 Pr01 O5 108.50(13) . 1_565
O3 Pr01 O5 66.97(13) 2_566 1_565
O7 Pr01 O8 66.12(11) . .
O4 Pr01 O8 136.15(12) 2_566 .
O7 Pr01 O8 129.99(11) 2_666 .
O2 Pr01 O8 70.40(11) . .
O2 Pr01 O8 70.88(12) 2_566 .
O6 Pr01 O8 64.24(11) . .
O1 Pr01 O8 118.40(12) . .
O3 Pr01 O8 66.28(12) 2_566 .
O5 Pr01 O8 133.06(12) 1_565 .
O7 Pr01 C4 95.18(14) . 2_566
O4 Pr01 C4 90.40(14) 2_566 2_566
O7 Pr01 C4 135.83(13) 2_666 2_566
O2 Pr01 C4 90.49(14) . 2_566
O2 Pr01 C4 25.57(14) 2_566 2_566
O6 Pr01 C4 129.38(13) . 2_566
O1 Pr01 C4 152.89(14) . 2_566
O3 Pr01 C4 24.67(13) 2_566 2_566
O5 Pr01 C4 74.14(13) 1_565 2_566
O8 Pr01 C4 65.22(12) . 2_566
O7 Pr01 Pr02 36.44(8) . .
O4 Pr01 Pr02 164.68(10) 2_566 .
O7 Pr01 Pr02 91.23(8) 2_666 .
O2 Pr01 Pr02 92.07(8) . .
O2 Pr01 Pr02 109.15(9) 2_566 .
O6 Pr01 Pr02 41.07(8) . .
O1 Pr01 Pr02 100.29(9) . .
O3 Pr01 Pr02 85.10(8) 2_566 .
O5 Pr01 Pr02 131.97(9) 1_565 .
O8 Pr01 Pr02 39.19(8) . .
C4 Pr01 Pr02 96.63(10) 2_566 .
O12 Pr02 O7 77.29(13) . .
O12 Pr02 O9 138.50(14) . .
O7 Pr02 O9 133.46(12) . .
O12 Pr02 O10 78.13(13) . 2_656
O7 Pr02 O10 149.76(13) . 2_656
O9 Pr02 O10 76.73(13) . 2_656
O12 Pr02 O8 101.46(15) . .
O7 Pr02 O8 70.83(12) . .
O9 Pr02 O8 72.80(12) . .
O10 Pr02 O8 131.74(14) 2_656 .
O12 Pr02 O9 129.13(16) . 2_656
O7 Pr02 O9 114.51(12) . 2_656
O9 Pr02 O9 69.93(14) . 2_656
O10 Pr02 O9 69.55(13) 2_656 2_656
O8 Pr02 O9 129.39(13) . 2_656
O12 Pr02 O6 144.63(12) . .
O7 Pr02 O6 67.34(12) . .
O9 Pr02 O6 72.43(12) . .
O10 Pr02 O6 135.10(12) 2_656 .
O8 Pr02 O6 67.27(12) . .
O9 Pr02 O6 69.63(12) 2_656 .
O12 Pr02 O11 74.26(15) . .
O7 Pr02 O11 117.07(13) . .
O9 Pr02 O11 66.85(13) . .
O10 Pr02 O11 72.09(14) 2_656 .
O8 Pr02 O11 61.87(12) . .
O9 Pr02 O11 127.10(12) 2_656 .
O6 Pr02 O11 121.57(12) . .
O12 Pr02 O5 99.69(16) . 2_656
O7 Pr02 O5 69.97(12) . 2_656
O9 Pr02 O5 115.80(13) . 2_656
O10 Pr02 O5 97.30(14) 2_656 2_656
O8 Pr02 O5 129.47(13) . 2_656
O9 Pr02 O5 49.44(12) 2_656 2_656
O6 Pr02 O5 68.96(13) . 2_656
O11 Pr02 O5 168.53(13) . 2_656
O12 Pr02 C5 116.69(17) . 2_656
O7 Pr02 C5 91.74(14) . 2_656
O9 Pr02 C5 92.76(14) . 2_656
O10 Pr02 C5 83.80(15) 2_656 2_656
O8 Pr02 C5 133.48(13) . 2_656
O9 Pr02 C5 24.92(13) 2_656 2_656
O6 Pr02 C5 66.20(12) . 2_656
O11 Pr02 C5 151.15(13) . 2_656
O5 Pr02 C5 24.55(13) 2_656 2_656
O12 Pr02 Pr01 107.65(10) . .
O7 Pr02 Pr01 37.49(9) . .
O9 Pr02 Pr01 96.03(9) . .
O10 Pr02 Pr01 172.75(10) 2_656 .
O8 Pr02 Pr01 43.71(9) . .
O9 Pr02 Pr01 108.61(9) 2_656 .
O6 Pr02 Pr01 40.62(8) . .
O11 Pr02 Pr01 104.88(8) . .
O5 Pr02 Pr01 86.16(9) 2_656 .
C5 Pr02 Pr01 97.10(10) 2_656 .
O12 Pr02 Pr02 147.23(10) . 2_656
O7 Pr02 Pr02 132.09(9) . 2_656
O9 Pr02 Pr02 35.57(9) . 2_656
O10 Pr02 Pr02 69.25(9) 2_656 2_656
O8 Pr02 Pr02 102.43(9) . 2_656
O9 Pr02 Pr02 34.36(9) 2_656 2_656
O6 Pr02 Pr02 66.62(8) . 2_656
O11 Pr02 Pr02 97.89(9) . 2_656
O5 Pr02 Pr02 81.88(9) 2_656 2_656
C5 Pr02 Pr02 57.81(10) 2_656 2_656
Pr01 Pr02 Pr02 105.113(12) . 2_656
C2 O1 Pr01 115.8(3) . .
C4 O2 Pr01 138.1(4) . .
C4 O2 Pr01 96.4(3) . 2_566
Pr01 O2 Pr01 111.62(14) . 2_566
C4 O3 Pr01 92.4(3) . 2_566
C8 O4 Pr01 140.7(4) . 2_566
C5 O5 Pr01 158.0(4) . 1_545
C5 O5 Pr02 93.0(3) . 2_656
Pr01 O5 Pr02 102.45(14) 1_545 2_656
C1 O6 Pr01 117.2(3) . .
C1 O6 Pr02 138.0(3) . .
Pr01 O6 Pr02 98.32(12) . .
Pr02 O7 Pr01 106.07(14) . .
Pr02 O7 Pr01 115.75(14) . 2_666
Pr01 O7 Pr01 112.96(14) . 2_666
C8 O8 Pr02 121.3(3) . .
C8 O8 Pr01 136.1(3) . .
Pr02 O8 Pr01 97.10(13) . .
C5 O9 Pr02 142.5(4) . .
C5 O9 Pr02 98.4(3) . 2_656
Pr02 O9 Pr02 110.07(14) . 2_656
C1 O10 Pr02 138.1(3) . 2_656
C7 O11 Pr02 111.7(3) . .
C9 O12 Pr02 164.1(5) . .
O10 C1 O6 125.3(5) . .
O10 C1 C2 116.2(5) . .
O6 C1 C2 118.5(5) . .
O1 C2 C1 107.8(4) . .
O1 C2 C3 111.5(4) . .
C1 C2 C3 112.1(5) . .
C4 C3 C2 113.9(5) . .
O3 C4 O2 120.8(5) . .
O3 C4 C3 120.7(5) . .
O2 C4 C3 118.4(5) . .
O3 C4 Pr01 62.9(3) . 2_566
O2 C4 Pr01 58.1(3) . 2_566
C3 C4 Pr01 176.2(4) . 2_566
O5 C5 O9 119.0(5) . .
O5 C5 C6 122.0(5) . .
O9 C5 C6 119.0(5) . .
O5 C5 Pr02 62.5(3) . 2_656
O9 C5 Pr02 56.6(3) . 2_656
C6 C5 Pr02 174.7(4) . 2_656
C5 C6 C7 115.1(5) . .
O11 C7 C6 108.8(4) . .
O11 C7 C8 109.6(4) . .
C6 C7 C8 113.6(5) . .
O4 C8 O8 126.8(5) . .
O4 C8 C7 115.4(5) . .
O8 C8 C7 117.8(4) . .
O13 C9 O12 125.0(5) . .
O13 C9 C10 116.1(5) . .
O12 C9 C10 118.8(5) . .
C10 C10 C9 123.8(8) 2_657 .

loop_
_geom_bond_atom_site_label_1
_geom_bond_atom_site_label_2
_geom_bond_distance
_geom_bond_site_symmetry_2
Pr01 O7 2.467(4) .
Pr01 O4 2.496(4) 2_566
Pr01 O7 2.509(4) 2_666
Pr01 O2 2.524(4) .
Pr01 O2 2.529(4) 2_566
Pr01 O6 2.563(3) .
Pr01 O1 2.564(4) .
Pr01 O3 2.639(4) 2_566
Pr01 O5 2.669(4) 1_565
Pr01 O8 2.713(4) .
Pr01 C4 2.962(6) 2_566
Pr01 Pr02 3.8956(5) .
Pr02 O12 2.353(4) .
Pr02 O7 2.408(4) .
Pr02 O9 2.466(4) .
Pr02 O10 2.468(4) 2_656
Pr02 O8 2.481(4) .
Pr02 O9 2.541(4) 2_656
Pr02 O6 2.586(3) .
Pr02 O11 2.642(4) .
Pr02 O5 2.672(4) 2_656
Pr02 C5 3.009(6) 2_656
Pr02 Pr02 4.1030(6) 2_656
O1 C2 1.419(6) .
O2 C4 1.287(7) .
O2 Pr01 2.529(4) 2_566
O3 C4 1.238(7) .
O3 Pr01 2.639(4) 2_566
O4 C8 1.237(7) .
O4 Pr01 2.496(4) 2_566
O5 C5 1.252(6) .
O5 Pr01 2.669(4) 1_545
O5 Pr02 2.672(4) 2_656
O6 C1 1.256(6) .
O7 Pr01 2.509(4) 2_666
O8 C8 1.263(6) .
O9 C5 1.282(7) .
O9 Pr02 2.541(4) 2_656
O10 C1 1.254(6) .
O10 Pr02 2.468(4) 2_656
O11 C7 1.448(7) .
O12 C9 1.259(7) .
O13 C9 1.242(7) .
C1 C2 1.523(7) .
C2 C3 1.532(8) .
C3 C4 1.512(8) .
C4 Pr01 2.962(6) 2_566
C5 C6 1.488(8) .
C5 Pr02 3.009(6) 2_656
C6 C7 1.529(8) .
C7 C8 1.544(7) .
C9 C10 1.500(8) .
C10 C10 1.294(12) 2_657
